data_7200570
loop_
_publ_author_name
'Seliger, Janez'
'\<Zagar, Veselko'
'Gotoh, Kazuma'
'Ishida, Hiroyuki'
'Konnai, Akiko'
'Amino, Daiki'
'Asaji, Tetsuo'

_publ_section_title
;
 Hydrogen bonding in 1,2-diazine--chloranilic acid
 (2&#x2009;:&#x2009;1) studied by a 14N nuclear quadrupole coupling
 tensor and multi-temperature X-ray diffraction
;
_journal_issue 13
_journal_name_full 'Physical Chemistry Chemical Physics'
_journal_page_first 2281
_journal_page_last 2286
_journal_paper_doi 10.1039/b818318j
_journal_volume 11
_journal_year 2009
_chemical_formula_moiety 'C14 H10 Cl2 N4 O4'
_chemical_formula_sum 'C14 H10 Cl2 N4 O4'
_chemical_formula_weight 369.16
_chemical_name_common
;
1,2-diazine--chloranilic acid (2/1)
;
_chemical_name_systematic
;
?
;
_space_group_IT_number 14
_symmetry_cell_setting monoclinic
_symmetry_Int_Tables_number 14
_symmetry_space_group_name_Hall '-P 2ybc'
_symmetry_space_group_name_H-M 'P 1 21/c 1'
_atom_sites_solution_hydrogens geom
_atom_sites_solution_primary direct
_atom_sites_solution_secondary difmap
_cell_angle_alpha 90.00
_cell_angle_beta 99.1239(12)
_cell_angle_gamma 90.00
_cell_formula_units_Z 2
_cell_length_a 3.75092(13)
_cell_length_b 20.1711(5)
_cell_length_c 9.6437(3)
_cell_measurement_reflns_used 10707
_cell_measurement_temperature 177(1)
_cell_measurement_theta_max 30.0
_cell_measurement_theta_min 3.0
_cell_volume 720.41(4)
_computing_cell_refinement PROCESS-AUTO
_computing_data_collection 'PROCESS-AUTO (Rigaku/MSC, 2004)'
_computing_data_reduction 'CrystalStructure (Rigaku/MSC, 2004)'
_computing_molecular_graphics 'ORTEP-3 (Farrugia, 1997)'
_computing_publication_material 'CrystalStructure and PLATON (Spek, 2003)'
_computing_structure_refinement 'SHELXL-97 (Sheldrick, 2008)'
_computing_structure_solution 'SHELXS-97 (Sheldrick, 2008)'
_diffrn_ambient_temperature 177(1)
_diffrn_detector_area_resol_mean 10.00
_diffrn_measured_fraction_theta_full 0.997
_diffrn_measured_fraction_theta_max 0.997
_diffrn_measurement_device_type 'Rigaku RAXIS-RAPID'
_diffrn_measurement_method \w
_diffrn_radiation_monochromator graphite
_diffrn_radiation_source 'fine-focus sealed tube'
_diffrn_radiation_type MoK\a
_diffrn_radiation_wavelength 0.71075
_diffrn_reflns_av_R_equivalents 0.0237
_diffrn_reflns_av_sigmaI/netI 0.0144
_diffrn_reflns_limit_h_max 4
_diffrn_reflns_limit_h_min -4
_diffrn_reflns_limit_k_max 26
_diffrn_reflns_limit_k_min -26
_diffrn_reflns_limit_l_max 12
_diffrn_reflns_limit_l_min -12
_diffrn_reflns_number 9542
_diffrn_reflns_theta_full 27.48
_diffrn_reflns_theta_max 27.48
_diffrn_reflns_theta_min 3.71
_exptl_absorpt_coefficient_mu 0.481
_exptl_absorpt_correction_T_max 0.953
_exptl_absorpt_correction_T_min 0.874
_exptl_absorpt_correction_type numerical
_exptl_absorpt_process_details
;
Higashi, T. (1999). Program for Absorption Correction.
Rigaku Corporation, Tokyo, Japan.
;
_exptl_crystal_colour brown
_exptl_crystal_density_diffrn 1.702
_exptl_crystal_density_method 'not measured'
_exptl_crystal_description platelet
_exptl_crystal_F_000 376
_exptl_crystal_size_max 0.35
_exptl_crystal_size_mid 0.25
_exptl_crystal_size_min 0.10
_refine_diff_density_max 0.471
_refine_diff_density_min -0.295
_refine_diff_density_rms 0.067
_refine_ls_extinction_method none
_refine_ls_goodness_of_fit_ref 1.101
_refine_ls_hydrogen_treatment mixed
_refine_ls_matrix_type full
_refine_ls_number_parameters 116
_refine_ls_number_reflns 1640
_refine_ls_number_restraints 0
_refine_ls_restrained_S_all 1.101
_refine_ls_R_factor_all 0.0314
_refine_ls_R_factor_gt 0.0291
_refine_ls_shift/su_max 0.000
_refine_ls_shift/su_mean 0.000
_refine_ls_structure_factor_coef Fsqd
_refine_ls_weighting_details 'calc w=1/[\s^2^(Fo^2^)+(0.0473P)^2^+0.1807P] where P=(Fo^2^+2Fc^2^)/3'
_refine_ls_weighting_scheme calc
_refine_ls_wR_factor_gt 0.0793
_refine_ls_wR_factor_ref 0.0803
_reflns_number_gt 1484
_reflns_number_total 1640
_reflns_threshold_expression >2sigma(I)
_cod_data_source_file b818318j.txt
_cod_data_source_block 177K
_cod_database_code 7200570

loop_
_symmetry_equiv_pos_as_xyz
'x, y, z'
'-x, y+1/2, -z+1/2'
'-x, -y, -z'
'x, -y-1/2, z-1/2'

loop_
_atom_site_label
_atom_site_type_symbol
_atom_site_fract_x
_atom_site_fract_y
_atom_site_fract_z
_atom_site_U_iso_or_equiv
_atom_site_adp_type
_atom_site_occupancy
_atom_site_symmetry_multiplicity
_atom_site_calc_flag
_atom_site_refinement_flags
_atom_site_disorder_assembly
_atom_site_disorder_group
Cl1 Cl 0.57614(8) 0.497336(13) 0.18779(3) 0.02372(13) Uani 1 1 d . . .
O1 O 0.7197(3) 0.61218(4) 0.38142(10) 0.0312(2) Uani 1 1 d . . .
O2 O 0.9020(3) 0.38262(5) 0.35835(10) 0.0268(2) Uani 1 1 d . . .
H2 H 0.981(13) 0.356(3) 0.401(5) 0.032 Uiso 0.38(3) 1 d P . .
N1 N 1.0463(3) 0.26565(5) 0.45697(11) 0.0225(2) Uani 1 1 d . . .
H1 H 1.020(7) 0.3088(15) 0.438(3) 0.027 Uiso 0.62(3) 1 d P . .
N2 N 0.8647(3) 0.22727(5) 0.35576(11) 0.0240(2) Uani 1 1 d . . .
C1 C 0.8468(3) 0.55945(6) 0.43096(12) 0.0203(3) Uani 1 1 d . . .
C2 C 0.8083(3) 0.49747(5) 0.35856(13) 0.0194(3) Uani 1 1 d . . .
C3 C 0.9413(3) 0.43890(6) 0.41924(12) 0.0201(3) Uani 1 1 d . . .
C4 C 0.8782(3) 0.16246(6) 0.37807(13) 0.0242(3) Uani 1 1 d . . .
H4 H 0.7539 0.1342 0.3077 0.029 Uiso 1 1 calc R . .
C5 C 1.0665(4) 0.13348(6) 0.50016(13) 0.0244(3) Uani 1 1 d . . .
H5 H 1.0658 0.0868 0.5128 0.029 Uiso 1 1 calc R . .
C6 C 1.2516(4) 0.17383(6) 0.60079(13) 0.0242(3) Uani 1 1 d . . .
H6 H 1.3854 0.1564 0.6847 0.029 Uiso 1 1 calc R . .
C7 C 1.2342(3) 0.24191(6) 0.57418(13) 0.0229(3) Uani 1 1 d . . .
H7 H 1.3593 0.2716 0.6413 0.028 Uiso 1 1 calc R . .

loop_
_atom_site_aniso_label
_atom_site_aniso_U_11
_atom_site_aniso_U_22
_atom_site_aniso_U_33
_atom_site_aniso_U_23
_atom_site_aniso_U_13
_atom_site_aniso_U_12
Cl1 0.0287(2) 0.02312(19) 0.01616(18) -0.00013(10) -0.00606(12) 0.00071(10)
O1 0.0432(6) 0.0200(4) 0.0251(5) 0.0000(4) -0.0109(4) 0.0058(4)
O2 0.0378(6) 0.0186(4) 0.0205(5) -0.0017(4) -0.0064(4) 0.0031(4)
N1 0.0255(5) 0.0204(5) 0.0200(5) -0.0019(4) -0.0013(4) 0.0005(4)
N2 0.0271(6) 0.0240(5) 0.0184(5) -0.0009(4) -0.0038(4) -0.0001(4)
C1 0.0213(6) 0.0204(6) 0.0179(6) 0.0015(4) -0.0008(4) 0.0005(4)
C2 0.0213(6) 0.0214(6) 0.0136(6) 0.0002(4) -0.0029(5) 0.0008(4)
C3 0.0208(6) 0.0212(6) 0.0171(5) -0.0001(4) -0.0002(4) 0.0007(4)
C4 0.0256(6) 0.0227(6) 0.0225(6) -0.0038(5) -0.0011(5) -0.0020(5)
C5 0.0260(6) 0.0201(6) 0.0265(7) 0.0020(5) 0.0023(5) 0.0009(5)
C6 0.0254(6) 0.0266(6) 0.0195(6) 0.0034(5) -0.0001(5) 0.0037(5)
C7 0.0243(6) 0.0243(6) 0.0184(6) -0.0032(5) -0.0020(5) 0.0010(5)

loop_
_atom_type_symbol
_atom_type_description
_atom_type_scat_dispersion_real
_atom_type_scat_dispersion_imag
_atom_type_scat_source
C C 0.0033 0.0016 'International Tables Vol C Tables 4.2.6.8 and 6.1.1.4'
H H 0.0000 0.0000 'International Tables Vol C Tables 4.2.6.8 and 6.1.1.4'
O O 0.0106 0.0060 'International Tables Vol C Tables 4.2.6.8 and 6.1.1.4'
N N 0.0061 0.0033 'International Tables Vol C Tables 4.2.6.8 and 6.1.1.4'
Cl Cl 0.1484 0.1585 'International Tables Vol C Tables 4.2.6.8 and 6.1.1.4'

loop_
_geom_angle_atom_site_label_1
_geom_angle_atom_site_label_2
_geom_angle_atom_site_label_3
_geom_angle
_geom_angle_site_symmetry_1
_geom_angle_site_symmetry_3
_geom_angle_publ_flag
C3 O2 H2 114(4) . . ?
C7 N1 N2 123.50(11) . . ?
C7 N1 H1 123.7(18) . . ?
N2 N1 H1 112.8(17) . . ?
C4 N2 N1 116.67(10) . . ?
O1 C1 C2 124.33(11) . . ?
O1 C1 C3 117.23(10) . 3_766 ?
C2 C1 C3 118.44(10) . 3_766 ?
C3 C2 C1 122.81(12) . . ?
C3 C2 Cl1 119.69(9) . . ?
C1 C2 Cl1 117.49(9) . . ?
O2 C3 C2 124.08(11) . . ?
O2 C3 C1 117.21(10) . 3_766 ?
C2 C3 C1 118.70(10) . 3_766 ?
N2 C4 C5 123.33(11) . . ?
N2 C4 H4 118.3 . . ?
C5 C4 H4 118.3 . . ?
C6 C5 C4 118.64(12) . . ?
C6 C5 H5 120.7 . . ?
C4 C5 H5 120.7 . . ?
C5 C6 C7 116.80(11) . . ?
C5 C6 H6 121.6 . . ?
C7 C6 H6 121.6 . . ?
N1 C7 C6 121.05(11) . . ?
N1 C7 H7 119.5 . . ?
C6 C7 H7 119.5 . . ?

loop_
_geom_bond_atom_site_label_1
_geom_bond_atom_site_label_2
_geom_bond_distance
_geom_bond_site_symmetry_2
_geom_bond_publ_flag
Cl1 C2 1.7367(13) . ?
O1 C1 1.2308(15) . ?
O2 C3 1.2760(15) . ?
O2 H2 0.72(5) . ?
N1 C7 1.3233(16) . ?
N1 N2 1.3435(14) . ?
N1 H1 0.89(3) . ?
N2 C4 1.3247(16) . ?
C1 C2 1.4281(16) . ?
C1 C3 1.5348(17) 3_766 ?
C2 C3 1.3763(16) . ?
C3 C1 1.5348(17) 3_766 ?
C4 C5 1.4011(17) . ?
C4 H4 0.9500 . ?
C5 C6 1.3682(18) . ?
C5 H5 0.9500 . ?
C6 C7 1.3967(17) . ?
C6 H6 0.9500 . ?
C7 H7 0.9500 . ?

loop_
_geom_torsion_atom_site_label_1
_geom_torsion_atom_site_label_2
_geom_torsion_atom_site_label_3
_geom_torsion_atom_site_label_4
_geom_torsion
_geom_torsion_site_symmetry_1
_geom_torsion_site_symmetry_2
_geom_torsion_site_symmetry_3
_geom_torsion_site_symmetry_4
_geom_torsion_publ_flag
C7 N1 N2 C4 0.40(18) . . . . ?
O1 C1 C2 C3 -177.24(13) . . . . ?
C3 C1 C2 C3 2.5(2) 3_766 . . . ?
O1 C1 C2 Cl1 1.70(19) . . . . ?
C3 C1 C2 Cl1 -178.58(9) 3_766 . . . ?
C1 C2 C3 O2 177.95(12) . . . . ?
Cl1 C2 C3 O2 -0.96(19) . . . . ?
C1 C2 C3 C1 -2.5(2) . . . 3_766 ?
Cl1 C2 C3 C1 178.60(9) . . . 3_766 ?
N1 N2 C4 C5 0.57(19) . . . . ?
N2 C4 C5 C6 -1.2(2) . . . . ?
C4 C5 C6 C7 0.77(19) . . . . ?
N2 N1 C7 C6 -0.8(2) . . . . ?
C5 C6 C7 N1 0.13(19) . . . . ?
